data_4135409
loop_
_publ_author_name
'Tang, Yuan-Yuan'
'Xie, Yongfa'
'Ai, Yong'
'Liao, Wei-Qiang'
'Li, Peng-Fei'
'Nakamura, Takayoshi'
'Xiong, Ren-Gen'

_publ_section_title
;
 Organic Ferroelectric Vortex-Antivortex Domain Structure.
;
_journal_issue 52
_journal_name_full 'Journal of the American Chemical Society'
_journal_page_first 21932
_journal_page_last 21937
_journal_paper_doi 10.1021/jacs.0c11416
_journal_volume 142
_journal_year 2020
_chemical_formula_moiety 'C7 H13 F N, O4 Re'
_chemical_formula_sum 'C7 H13 F N O4 Re'
_chemical_formula_weight 380.39
_space_group_crystal_system monoclinic
_space_group_IT_number 7
_space_group_name_Hall 'P -2yac'
_space_group_name_H-M_alt 'P 1 n 1'
_atom_sites_solution_hydrogens geom
_audit_creation_method SHELXL-2014/7
_cell_angle_alpha 90
_cell_angle_beta 90.030(3)
_cell_angle_gamma 90
_cell_formula_units_Z 2
_cell_length_a 8.8138(2)
_cell_length_b 6.01270(10)
_cell_length_c 9.2590(2)
_cell_measurement_reflns_used 12519
_cell_measurement_temperature 173(2)
_cell_measurement_theta_max 31.6600
_cell_measurement_theta_min 3.1620
_cell_volume 490.678(17)
_computing_cell_refinement 'CrysAlisPro 1.171.39.46 (Rigaku OD, 2018)'
_computing_data_collection 'CrysAlisPro 1.171.39.46 (Rigaku OD, 2018)'
_computing_data_reduction 'CrysAlisPro 1.171.39.46 (Rigaku OD, 2018)'
_computing_molecular_graphics 'DIAMOND (Brandenburg & Putz, 2005)'
_computing_publication_material 'SHELXL-2014/7 (Sheldrick, 2014)'
_computing_structure_refinement 'SHELXL-2014/7 (Sheldrick, 2014)'
_computing_structure_solution 'SHELXL-2014/7 (Sheldrick, 2014)'
_diffrn_ambient_temperature 173(2)
_diffrn_measured_fraction_theta_full 1.000
_diffrn_measured_fraction_theta_max 1.000
_diffrn_measurement_device_type 'XtaLAB Synergy R, DW system, HyPix'
_diffrn_measurement_method 'four-circle diffractometer'
_diffrn_radiation_type MoK\a
_diffrn_radiation_wavelength 0.71073
_diffrn_reflns_av_R_equivalents 0.0856
_diffrn_reflns_av_unetI/netI 0.0439
_diffrn_reflns_Laue_measured_fraction_full 1.000
_diffrn_reflns_Laue_measured_fraction_max 1.000
_diffrn_reflns_limit_h_max 11
_diffrn_reflns_limit_h_min -11
_diffrn_reflns_limit_k_max 7
_diffrn_reflns_limit_k_min -7
_diffrn_reflns_limit_l_max 11
_diffrn_reflns_limit_l_min -11
_diffrn_reflns_number 12079
_diffrn_reflns_point_group_measured_fraction_full 1.000
_diffrn_reflns_point_group_measured_fraction_max 1.000
_diffrn_reflns_theta_full 25.242
_diffrn_reflns_theta_max 26.749
_diffrn_reflns_theta_min 3.190
_diffrn_source 'Rotating-anode X-ray tube'
_exptl_absorpt_coefficient_mu 12.387
_exptl_absorpt_correction_T_max 0.093
_exptl_absorpt_correction_T_min 0.084
_exptl_absorpt_correction_type multi-scan
_exptl_absorpt_process_details 'CrysAlisPro 1.171.39.46 (Rigaku OD, 2018)'
_exptl_crystal_colour colourless
_exptl_crystal_density_diffrn 2.575
_exptl_crystal_description block
_exptl_crystal_F_000 356
_exptl_crystal_size_max 0.210
_exptl_crystal_size_mid 0.210
_exptl_crystal_size_min 0.200
_refine_diff_density_max 0.746
_refine_diff_density_min -1.343
_refine_diff_density_rms 0.195
_refine_ls_abs_structure_details
;
 Refined as an inversion twin.
;
_refine_ls_abs_structure_Flack 0.03(3)
_refine_ls_extinction_method none
_refine_ls_goodness_of_fit_ref 1.001
_refine_ls_hydrogen_treatment constr
_refine_ls_matrix_type full
_refine_ls_number_parameters 128
_refine_ls_number_reflns 2079
_refine_ls_number_restraints 8
_refine_ls_restrained_S_all 1.002
_refine_ls_R_factor_all 0.0312
_refine_ls_R_factor_gt 0.0310
_refine_ls_shift/su_max 0.005
_refine_ls_shift/su_mean 0.001
_refine_ls_structure_factor_coef Fsqd
_refine_ls_weighting_details 'w=1/[\s^2^(Fo^2^)+(0.0496P)^2^+1.0500P] where P=(Fo^2^+2Fc^2^)/3'
_refine_ls_weighting_scheme calc
_refine_ls_wR_factor_gt 0.0749
_refine_ls_wR_factor_ref 0.0751
_reflns_Friedel_coverage 0.993
_reflns_Friedel_fraction_full 1.000
_reflns_Friedel_fraction_max 1.000
_reflns_number_gt 2055
_reflns_number_total 2079
_reflns_threshold_expression 'I > 2\s(I)'
_cod_data_source_file ja0c11416_si_004.cif
_cod_data_source_block Pn
_cod_depositor_comments 'Adding full bibliography for 4135405--4135410.cif.'
_cod_original_sg_symbol_H-M 'P n'
_cod_database_code 4135409
_shelx_shelxl_version_number 2014/7
_shelx_space_group_comment
;
The symmetry employed for this shelxl refinement is uniquely defined
by the following loop, which should always be used as a source of
symmetry information in preference to the above space-group names.
They are only intended as comments.
;
_shelx_estimated_absorpt_t_min 0.181
_shelx_estimated_absorpt_t_max 0.191

loop_
_space_group_symop_operation_xyz
'x, y, z'
'x+1/2, -y, z+1/2'

loop_
_atom_site_label
_atom_site_type_symbol
_atom_site_fract_x
_atom_site_fract_y
_atom_site_fract_z
_atom_site_U_iso_or_equiv
_atom_site_adp_type
_atom_site_occupancy
_atom_site_site_symmetry_order
_atom_site_calc_flag
_atom_site_refinement_flags_posn
_atom_site_refinement_flags_adp
_atom_site_refinement_flags_occupancy
_atom_site_disorder_assembly
_atom_site_disorder_group
Re1 Re 1.0000(3) 0.01867(4) 0.9999(2) 0.01478(8) Uani 1 1 d . U . . .
O1 O 0.8388(11) 0.0304(11) 0.8954(10) 0.030(2) Uani 1 1 d . . . . .
O2 O 1.0003(8) -0.2254(12) 1.0972(6) 0.0307(18) Uani 1 1 d . . . . .
O3 O 0.9995(10) 0.2387(13) 1.1189(7) 0.039(2) Uani 1 1 d . . . . .
O4 O 1.1595(11) 0.0301(11) 0.8928(10) 0.030(2) Uani 1 1 d . . . . .
F1 F 1.0001(10) 0.5200(9) 0.7873(8) 0.0305(18) Uani 1 1 d . . . . .
C1 C 1.0028(14) 0.5273(15) 0.6351(11) 0.013(2) Uani 1 1 d . . . . .
N1 N 1.0023(11) 0.5523(16) 0.3640(10) 0.020(2) Uani 1 1 d . . . . .
H1 H 1.0023 0.5617 0.2562 0.024 Uiso 1 1 calc R U . . .
C3 C 0.8609(11) 0.427(2) 0.4135(10) 0.024(3) Uani 1 1 d . . . . .
H3A H 0.7688 0.5062 0.3802 0.028 Uiso 1 1 calc R U . . .
H3B H 0.8602 0.2758 0.3714 0.028 Uiso 1 1 calc R U . . .
C2 C 0.8613(12) 0.413(2) 0.5762(11) 0.030(3) Uani 1 1 d . . . . .
H2A H 0.8604 0.2547 0.6065 0.036 Uiso 1 1 calc R U . . .
H2B H 0.7694 0.4853 0.6153 0.036 Uiso 1 1 calc R U . . .
C5 C 1.1400(12) 0.429(2) 0.4124(10) 0.023(3) Uani 1 1 d . . . . .
H5A H 1.2325 0.5066 0.3786 0.027 Uiso 1 1 calc R U . . .
H5B H 1.1398 0.2772 0.3707 0.027 Uiso 1 1 calc R U . . .
C4 C 1.1404(13) 0.415(2) 0.5779(11) 0.030(3) Uani 1 1 d . . . . .
H4A H 1.1413 0.2574 0.6086 0.036 Uiso 1 1 calc R U . . .
H4B H 1.2325 0.4880 0.6166 0.036 Uiso 1 1 calc R U . . .
C7 C 1.0001(11) 0.7766(19) 0.4240(10) 0.024(2) Uani 1 1 d . . . . .
H7A H 0.9085 0.8556 0.3893 0.029 Uiso 1 1 calc R U . . .
H7B H 1.0902 0.8594 0.3895 0.029 Uiso 1 1 calc R U . . .
C6 C 1.0000(15) 0.773(2) 0.5885(10) 0.034(3) Uani 1 1 d . . . . .
H6A H 0.9080 0.8469 0.6262 0.041 Uiso 1 1 calc R U . . .
H6B H 1.0903 0.8514 0.6264 0.041 Uiso 1 1 calc R U . . .

loop_
_atom_site_aniso_label
_atom_site_aniso_U_11
_atom_site_aniso_U_22
_atom_site_aniso_U_33
_atom_site_aniso_U_23
_atom_site_aniso_U_13
_atom_site_aniso_U_12
Re1 0.01395(15) 0.01712(13) 0.01327(14) -0.0025(4) 0.00036(11) 0.0004(5)
O1 0.021(4) 0.033(4) 0.036(5) 0.000(3) -0.005(3) 0.004(3)
O2 0.047(4) 0.025(4) 0.020(3) 0.007(3) -0.001(3) -0.001(3)
O3 0.068(5) 0.028(4) 0.021(3) -0.014(3) 0.000(3) 0.000(4)
O4 0.026(5) 0.031(4) 0.033(4) -0.002(3) 0.008(4) -0.001(3)
F1 0.034(4) 0.043(4) 0.014(3) -0.0021(19) 0.002(3) 0.002(2)
C1 0.018(6) 0.015(4) 0.004(4) -0.003(3) -0.003(4) -0.001(3)
N1 0.010(4) 0.030(4) 0.019(4) 0.003(4) 0.001(3) -0.006(4)
C3 0.015(5) 0.036(6) 0.019(4) 0.002(5) -0.008(4) -0.013(5)
C2 0.016(5) 0.045(7) 0.030(5) 0.000(5) -0.001(4) -0.019(5)
C5 0.023(5) 0.035(6) 0.010(4) -0.005(5) 0.004(4) 0.000(5)
C4 0.026(5) 0.042(7) 0.022(5) 0.010(5) 0.009(4) 0.010(6)
C7 0.019(4) 0.022(6) 0.030(5) 0.004(4) 0.000(4) 0.001(4)
C6 0.061(7) 0.023(6) 0.018(5) -0.005(4) 0.001(5) 0.000(6)

loop_
_atom_type_symbol
_atom_type_description
_atom_type_scat_dispersion_real
_atom_type_scat_dispersion_imag
_atom_type_scat_source
C C 0.0033 0.0016 'International Tables Vol C Tables 4.2.6.8 and 6.1.1.4'
H H 0.0000 0.0000 'International Tables Vol C Tables 4.2.6.8 and 6.1.1.4'
N N 0.0061 0.0033 'International Tables Vol C Tables 4.2.6.8 and 6.1.1.4'
O O 0.0106 0.0060 'International Tables Vol C Tables 4.2.6.8 and 6.1.1.4'
F F 0.0171 0.0103 'International Tables Vol C Tables 4.2.6.8 and 6.1.1.4'
Re Re -1.0185 7.2310 'International Tables Vol C Tables 4.2.6.8 and 6.1.1.4'

loop_
_geom_angle_atom_site_label_1
_geom_angle_atom_site_label_2
_geom_angle_atom_site_label_3
_geom_angle
_geom_angle_site_symmetry_1
_geom_angle_site_symmetry_3
_geom_angle_publ_flag
O2 Re1 O3 108.7(4) . . ?
O2 Re1 O1 109.3(4) . . ?
O3 Re1 O1 109.0(4) . . ?
O2 Re1 O4 109.5(4) . . ?
O3 Re1 O4 109.9(4) . . ?
O1 Re1 O4 110.4(5) . . ?
F1 C1 C4 110.9(9) . . ?
F1 C1 C2 109.2(9) . . ?
C4 C1 C2 109.5(9) . . ?
F1 C1 C6 108.1(7) . . ?
C4 C1 C6 110.4(10) . . ?
C2 C1 C6 108.7(10) . . ?
C7 N1 C5 110.9(9) . . ?
C7 N1 C3 109.3(9) . . ?
C5 N1 C3 109.2(9) . . ?
C2 C3 N1 109.1(8) . . ?
C3 C2 C1 109.4(9) . . ?
N1 C5 C4 109.1(9) . . ?
C1 C4 C5 109.3(9) . . ?
N1 C7 C6 111.5(11) . . ?
C7 C6 C1 107.2(10) . . ?

loop_
_geom_bond_atom_site_label_1
_geom_bond_atom_site_label_2
_geom_bond_distance
_geom_bond_site_symmetry_2
_geom_bond_publ_flag
Re1 O2 1.722(7) . ?
Re1 O3 1.721(7) . ?
Re1 O1 1.720(9) . ?
Re1 O4 1.722(10) . ?
F1 C1 1.410(13) . ?
C1 C4 1.485(17) . ?
C1 C2 1.526(16) . ?
C1 C6 1.538(15) . ?
N1 C7 1.459(14) . ?
N1 C5 1.491(15) . ?
N1 C3 1.526(14) . ?
C3 C2 1.509(14) . ?
C5 C4 1.535(14) . ?
C7 C6 1.523(10) . ?

loop_
_geom_hbond_atom_site_label_D
_geom_hbond_atom_site_label_H
_geom_hbond_atom_site_label_A
_geom_hbond_distance_DH
_geom_hbond_distance_HA
_geom_hbond_distance_DA
_geom_hbond_angle_DHA
_geom_hbond_site_symmetry_A
C7 H7B O1 0.99 2.29 3.214(14) 154.9 2_564
C7 H7A O4 0.99 2.30 3.231(14) 156.5 2_464
C5 H5B O3 0.99 2.65 3.197(12) 115.1 1_554
C5 H5B O1 0.99 2.56 3.273(14) 129.0 2_554
C5 H5A F1 0.99 2.51 3.393(14) 148.1 2_564
C3 H3B O4 0.99 2.56 3.278(14) 129.4 2_454
C3 H3B O3 0.99 2.65 3.197(13) 115.0 1_554
C3 H3A F1 0.99 2.52 3.403(13) 147.7 2_464
N1 H1 O3 1.00 2.32 2.951(12) 120.0 1_554
N1 H1 O2 1.00 1.95 2.809(11) 142.2 1_564

loop_
_geom_torsion_atom_site_label_1
_geom_torsion_atom_site_label_2
_geom_torsion_atom_site_label_3
_geom_torsion_atom_site_label_4
_geom_torsion
_geom_torsion_site_symmetry_1
_geom_torsion_site_symmetry_2
_geom_torsion_site_symmetry_3
_geom_torsion_site_symmetry_4
_geom_torsion_publ_flag
C7 N1 C3 C2 -60.9(12) . . . . ?
C5 N1 C3 C2 60.6(13) . . . . ?
N1 C3 C2 C1 -0.1(14) . . . . ?
F1 C1 C2 C3 178.0(9) . . . . ?
C4 C1 C2 C3 -60.4(13) . . . . ?
C6 C1 C2 C3 60.3(13) . . . . ?
C7 N1 C5 C4 59.6(12) . . . . ?
C3 N1 C5 C4 -61.0(12) . . . . ?
F1 C1 C4 C5 -179.4(9) . . . . ?
C2 C1 C4 C5 60.0(13) . . . . ?
C6 C1 C4 C5 -59.6(13) . . . . ?
N1 C5 C4 C1 0.5(14) . . . . ?
C5 N1 C7 C6 -59.7(10) . . . . ?
C3 N1 C7 C6 60.7(10) . . . . ?
N1 C7 C6 C1 0.1(10) . . . . ?
F1 C1 C6 C7 -179.0(8) . . . . ?
C4 C1 C6 C7 59.6(11) . . . . ?
C2 C1 C6 C7 -60.6(11) . . . . ?
